data_7115386
loop_
_publ_author_name
'L. Zane Miller'
'Michael Shatruka'
'D. Tyler McQuade'

_publ_section_title
;
 Alkali metal oxides trapped by diethylzinc
;
_journal_name_full Chem.Commun.
_journal_page_first 8937
_journal_paper_doi 10.1039/C4cc02929A
_journal_volume 50
_journal_year 2014
_chemical_formula_moiety '(C2 H5)8 K2 O Zn4'
_chemical_formula_sum 'C16 H40 K2 O Zn4'
_chemical_formula_weight 588.16
_chemical_name_systematic
;
 ?
;
_space_group_crystal_system tetragonal
_space_group_IT_number 126
_space_group_name_Hall '-P 4a 2bc'
_space_group_name_H-M_alt 'P 4/n n c'
_symmetry_space_group_name_Hall '-P 4a 2bc'
_symmetry_space_group_name_H-M 'P 4/n n c :2'
_atom_sites_solution_hydrogens geom
_audit_creation_method SHELXL-2013
_cell_angle_alpha 90
_cell_angle_beta 90
_cell_angle_gamma 90
_cell_formula_units_Z 2
_cell_length_a 9.0272(18)
_cell_length_b 9.0272(18)
_cell_length_c 14.145(3)
_cell_measurement_temperature 173(2)
_cell_volume 1152.7(4)
_computing_cell_refinement 'SMART V5.625 (Bruker, 2000)'
_computing_data_collection 'SMART V5.625 (Bruker, 2000)'
_computing_data_reduction 'SAINT V6.32 (Bruker, 2001)'
_computing_molecular_graphics CrystalMaker
_computing_publication_material 'SHELXL-2013 (Sheldrick, 2013)'
_computing_structure_refinement 'SHELXL-2013 (Sheldrick, 2013)'
_computing_structure_solution 'SHELXS-2013 (Sheldrick, 2013)'
_diffrn_ambient_temperature 173(2)
_diffrn_measured_fraction_theta_full 1.000
_diffrn_measured_fraction_theta_max 0.976
_diffrn_measurement_device_type 'Bruker APEX II CCD area-detector'
_diffrn_measurement_method 'profile data from \w scans'
_diffrn_radiation_source 'fine-focus sealed tube'
_diffrn_radiation_type MoK\a
_diffrn_radiation_wavelength 0.71073
_diffrn_reflns_av_R_equivalents 0.0304
_diffrn_reflns_av_unetI/netI 0.0179
_diffrn_reflns_Laue_measured_fraction_full 1.000
_diffrn_reflns_Laue_measured_fraction_max 0.976
_diffrn_reflns_limit_h_max 10
_diffrn_reflns_limit_h_min -11
_diffrn_reflns_limit_k_max 11
_diffrn_reflns_limit_k_min -11
_diffrn_reflns_limit_l_max 18
_diffrn_reflns_limit_l_min -16
_diffrn_reflns_number 5225
_diffrn_reflns_point_group_measured_fraction_full 1.000
_diffrn_reflns_point_group_measured_fraction_max 0.976
_diffrn_reflns_theta_full 25.242
_diffrn_reflns_theta_max 28.138
_diffrn_reflns_theta_min 2.677
_exptl_absorpt_coefficient_mu 4.473
_exptl_absorpt_correction_T_max 0.454
_exptl_absorpt_correction_T_min 0.348
_exptl_absorpt_correction_type multi-scan
_exptl_absorpt_process_details 'SADABS v2.03 (Bruker, 2003)'
_exptl_crystal_colour colorless
_exptl_crystal_density_diffrn 1.695
_exptl_crystal_description block
_exptl_crystal_F_000 604
_exptl_crystal_size_max 0.300
_exptl_crystal_size_mid 0.280
_exptl_crystal_size_min 0.210
_refine_diff_density_max 0.459
_refine_diff_density_min -0.224
_refine_diff_density_rms 0.069
_refine_ls_extinction_method none
_refine_ls_goodness_of_fit_ref 1.100
_refine_ls_hydrogen_treatment constr
_refine_ls_matrix_type full
_refine_ls_number_parameters 30
_refine_ls_number_reflns 697
_refine_ls_number_restraints 0
_refine_ls_restrained_S_all 1.100
_refine_ls_R_factor_all 0.0361
_refine_ls_R_factor_gt 0.0185
_refine_ls_shift/su_max 0.000
_refine_ls_shift/su_mean 0.000
_refine_ls_structure_factor_coef Fsqd
_refine_ls_weighting_details 'w=1/[\s^2^(Fo^2^)+(0.0167P)^2^+0.5855P] where P=(Fo^2^+2Fc^2^)/3'
_refine_ls_weighting_scheme calc
_refine_ls_wR_factor_gt 0.0380
_refine_ls_wR_factor_ref 0.0430
_reflns_Friedel_coverage 0.000
_reflns_number_gt 483
_reflns_number_total 697
_reflns_threshold_expression 'I > 2\s(I)'
_cod_data_source_file c4cc02929a3.cif
_cod_data_source_block added_by_encifer_1
_cod_original_cell_volume 1152.6(5)
_cod_database_code 7115386
_shelx_space_group_comment
;
The symmetry employed for this shelxl refinement is uniquely defined
by the following loop, which should always be used as a source of
symmetry information in preference to the above space-group names.
They are only intended as comments.
;
_shelx_estimated_absorpt_t_min 0.347
_shelx_estimated_absorpt_t_max 0.453
_shelxl_version_number 2013-4

loop_
_space_group_symop_operation_xyz
'x, y, z'
'-y+1/2, x, z'
'-x+1/2, -y+1/2, z'
'y, -x+1/2, z'
'x, -y+1/2, -z+1/2'
'-x+1/2, y, -z+1/2'
'y, x, -z+1/2'
'-y+1/2, -x+1/2, -z+1/2'
'-x, -y, -z'
'y-1/2, -x, -z'
'x-1/2, y-1/2, -z'
'-y, x-1/2, -z'
'-x, y-1/2, z-1/2'
'x-1/2, -y, z-1/2'
'-y, -x, z-1/2'
'y-1/2, x-1/2, z-1/2'

loop_
_atom_site_label
_atom_site_type_symbol
_atom_site_fract_x
_atom_site_fract_y
_atom_site_fract_z
_atom_site_U_iso_or_equiv
_atom_site_adp_type
_atom_site_occupancy
_atom_site_site_symmetry_order
_atom_site_calc_flag
_atom_site_refinement_flags_posn
_atom_site_refinement_flags_adp
_atom_site_refinement_flags_occupancy
Zn1 Zn 0.41377(2) 0.08623(2) 0.2500 0.01353(10) Uani 1 2 d S T P
K1 K 0.2500 0.2500 0.44908(6) 0.01830(18) Uani 1 4 d S T P
O1 O 0.2500 0.2500 0.2500 0.0127(7) Uani 1 8 d S T P
C1 C 0.3945(2) -0.0308(2) 0.37015(15) 0.0166(4) Uani 1 1 d . . .
H1A H 0.4412 0.0272 0.4215 0.020 Uiso 1 1 calc R U .
H1B H 0.2877 -0.0387 0.3853 0.020 Uiso 1 1 calc R U .
C2 C 0.4603(3) -0.1872(2) 0.37267(17) 0.0231(5) Uani 1 1 d . . .
H2A H 0.4031 -0.2522 0.3308 0.035 Uiso 1 1 calc R U .
H2B H 0.4563 -0.2256 0.4374 0.035 Uiso 1 1 calc R U .
H2C H 0.5635 -0.1839 0.3513 0.035 Uiso 1 1 calc R U .

loop_
_atom_site_aniso_label
_atom_site_aniso_U_11
_atom_site_aniso_U_22
_atom_site_aniso_U_33
_atom_site_aniso_U_23
_atom_site_aniso_U_13
_atom_site_aniso_U_12
Zn1 0.01366(12) 0.01366(12) 0.01328(16) 0.00172(14) 0.00172(14) 0.00076(10)
K1 0.0197(2) 0.0197(2) 0.0155(4) 0.000 0.000 0.000
O1 0.0131(10) 0.0131(10) 0.0120(17) 0.000 0.000 0.000
C1 0.0177(10) 0.0166(10) 0.0154(10) 0.0006(9) 0.0005(9) 0.0005(8)
C2 0.0305(12) 0.0182(10) 0.0207(12) 0.0040(9) -0.0007(10) 0.0029(10)

loop_
_atom_type_symbol
_atom_type_description
_atom_type_scat_dispersion_real
_atom_type_scat_dispersion_imag
_atom_type_scat_source
C C 0.0033 0.0016 'International Tables Vol C Tables 4.2.6.8 and 6.1.1.4'
H H 0.0000 0.0000 'International Tables Vol C Tables 4.2.6.8 and 6.1.1.4'
O O 0.0106 0.0060 'International Tables Vol C Tables 4.2.6.8 and 6.1.1.4'
K K 0.2009 0.2494 'International Tables Vol C Tables 4.2.6.8 and 6.1.1.4'
Zn Zn 0.2839 1.4301 'International Tables Vol C Tables 4.2.6.8 and 6.1.1.4'

loop_
_geom_angle_atom_site_label_1
_geom_angle_atom_site_label_2
_geom_angle_atom_site_label_3
_geom_angle
_geom_angle_site_symmetry_1
_geom_angle_site_symmetry_3
C1 Zn1 C1 143.82(12) 8 .
C1 Zn1 O1 108.09(6) 8 .
C1 Zn1 O1 108.09(6) . .
C1 Zn1 Zn1 121.73(6) 8 4
C1 Zn1 Zn1 85.02(6) . 4
O1 Zn1 Zn1 45.0 . 4
C1 Zn1 Zn1 85.02(6) 8 2
C1 Zn1 Zn1 121.73(6) . 2
O1 Zn1 Zn1 45.0 . 2
Zn1 Zn1 Zn1 90.0 4 2
C1 Zn1 K1 149.82(6) 8 .
C1 Zn1 K1 60.38(6) . .
O1 Zn1 K1 53.406(11) . .
Zn1 Zn1 K1 65.069(7) 4 .
Zn1 Zn1 K1 65.069(7) 2 .
C1 Zn1 K1 60.38(6) 8 5
C1 Zn1 K1 149.82(6) . 5
O1 Zn1 K1 53.407(12) . 5
Zn1 Zn1 K1 65.069(7) 4 5
Zn1 Zn1 K1 65.069(7) 2 5
K1 Zn1 K1 106.81(2) . 5
O1 K1 Zn1 36.594(11) . .
O1 K1 Zn1 36.594(11) . 4
Zn1 K1 Zn1 49.863(14) . 4
O1 K1 Zn1 36.594(11) . 3
Zn1 K1 Zn1 73.19(2) . 3
Zn1 K1 Zn1 49.863(14) 4 3
O1 K1 Zn1 36.594(12) . 2
Zn1 K1 Zn1 49.863(14) . 2
Zn1 K1 Zn1 73.19(2) 4 2
Zn1 K1 Zn1 49.863(14) 3 2
Zn1 O1 Zn1 90.0 . 4
Zn1 O1 Zn1 90.0 . 2
Zn1 O1 Zn1 180.0 4 2
Zn1 O1 Zn1 180.0 . 3
Zn1 O1 Zn1 90.0 4 3
Zn1 O1 Zn1 90.0 2 3
Zn1 O1 K1 90.0 . .
Zn1 O1 K1 90.0 4 .
Zn1 O1 K1 90.0 2 .
Zn1 O1 K1 90.0 3 .
Zn1 O1 K1 90.0 . 5
Zn1 O1 K1 90.0 4 5
Zn1 O1 K1 90.0 2 5
Zn1 O1 K1 90.0 3 5
K1 O1 K1 180.0 . 5
C2 C1 Zn1 118.08(16) . .

loop_
_geom_bond_atom_site_label_1
_geom_bond_atom_site_label_2
_geom_bond_distance
_geom_bond_site_symmetry_2
Zn1 C1 2.009(2) 8
Zn1 C1 2.009(2) .
Zn1 O1 2.0908(5) .
Zn1 Zn1 2.9568(7) 4
Zn1 Zn1 2.9568(7) 2
Zn1 K1 3.5072(8) .
Zn1 K1 3.5072(8) 5
K1 O1 2.8159(10) .
K1 Zn1 3.5072(8) 4
K1 Zn1 3.5072(8) 3
K1 Zn1 3.5072(8) 2
O1 Zn1 2.0908(5) 4
O1 Zn1 2.0908(5) 2
O1 Zn1 2.0908(5) 3
O1 K1 2.8159(10) 5
C1 C2 1.532(3) .
